data_7204932
loop_
_publ_author_name
'Hibbert, Tom G.'
'Mahon, Mary F.'
'Molloy, Kieran C.'
'Price, Louise S.'
'Parkin, Ivan P.'

_publ_section_title
;
 Deposition of tin sulfide thin films from novel, volatile
 (fluoroalkythiolato)tin(iv) precursors
;
_journal_issue 2
_journal_name_full 'Journal of Materials Chemistry'
_journal_page_first 469
_journal_paper_doi 10.1039/b005863g
_journal_volume 11
_journal_year 2001
_chemical_formula_sum 'C32 H16 F52 S4 Sn'
_chemical_formula_weight 1635.38
_chemical_name_systematic ?
_space_group_IT_number 15
_symmetry_cell_setting monoclinic
_symmetry_space_group_name_Hall '-C 2yc'
_symmetry_space_group_name_H-M 'C 1 2/c 1'
_atom_sites_solution_hydrogens geom
_atom_sites_solution_primary direct
_atom_sites_solution_secondary difmap
_audit_creation_method SHELXL-97
_cell_angle_alpha 90.00
_cell_angle_beta 94.110(10)
_cell_angle_gamma 90.00
_cell_formula_units_Z 4
_cell_length_a 46.295(5)
_cell_length_b 5.3340(10)
_cell_length_c 20.156(2)
_cell_measurement_temperature 170(2)
_cell_volume 4964.5(12)
_computing_structure_refinement 'SHELXL-97 (Sheldrick, 1997)'
_computing_structure_solution 'SHELXS-97 (Sheldrick, 1990)'
_diffrn_ambient_temperature 170(2)
_diffrn_measured_fraction_theta_full 1.000
_diffrn_measured_fraction_theta_max 1.000
_diffrn_radiation_monochromator graphite
_diffrn_radiation_source 'fine-focus sealed tube'
_diffrn_radiation_type MoK\a
_diffrn_radiation_wavelength 0.71069
_diffrn_reflns_av_R_equivalents 0.0407
_diffrn_reflns_av_sigmaI/netI 0.0348
_diffrn_reflns_limit_h_max 54
_diffrn_reflns_limit_h_min 0
_diffrn_reflns_limit_k_max 6
_diffrn_reflns_limit_k_min 0
_diffrn_reflns_limit_l_max 23
_diffrn_reflns_limit_l_min -23
_diffrn_reflns_number 4619
_diffrn_reflns_theta_full 24.97
_diffrn_reflns_theta_max 24.97
_diffrn_reflns_theta_min 2.03
_exptl_absorpt_coefficient_mu 0.910
_exptl_crystal_density_diffrn 2.188
_exptl_crystal_density_method 'not measured'
_exptl_crystal_F_000 3160
_exptl_crystal_size_max 0.2
_exptl_crystal_size_mid 0.2
_exptl_crystal_size_min 0.18
_refine_diff_density_max 0.569
_refine_diff_density_min -0.737
_refine_diff_density_rms 0.078
_refine_ls_extinction_coef 0.00004(6)
_refine_ls_extinction_expression Fc^*^=kFc[1+0.001xFc^2^\l^3^/sin(2\q)]^-1/4^
_refine_ls_extinction_method SHELXL
_refine_ls_goodness_of_fit_ref 0.869
_refine_ls_hydrogen_treatment mixed
_refine_ls_matrix_type full
_refine_ls_number_parameters 403
_refine_ls_number_reflns 4369
_refine_ls_number_restraints 0
_refine_ls_restrained_S_all 0.869
_refine_ls_R_factor_all 0.0479
_refine_ls_R_factor_gt 0.0319
_refine_ls_shift/su_max 0.000
_refine_ls_shift/su_mean 0.000
_refine_ls_structure_factor_coef Fsqd
_refine_ls_weighting_details 'calc w=1/[\s^2^(Fo^2^)+(0.0735P)^2^+0.7971P] where P=(Fo^2^+2Fc^2^)/3'
_refine_ls_weighting_scheme calc
_refine_ls_wR_factor_gt 0.0839
_refine_ls_wR_factor_ref 0.0897
_reflns_number_gt 3482
_reflns_number_total 4369
_reflns_threshold_expression >2sigma(I)
_cod_data_source_file b005863g.txt
_cod_data_source_block 98kcm12
_cod_depositor_comments
;
The following automatic conversions were performed:
'_atom_site_symetry_multiplicity' tag replaced with
'_atom_site_symmetry_multiplicity'.

Automatic conversion script
Id: cif_correct_tags 1440 2010-10-19 06:21:57Z saulius 

The following automatic conversions were performed:
'_symmetry_cell_setting' value 'Monoclinic' changed to 'monoclinic'
according to '/home/saulius/struct/CIF-dictionaries/cif_core.dic'
dictionary named 'cif_core.dic' version 2.4.1 from 2010-06-29.

Automatic conversion script
Id: cif_fix_enum 1527 2010-12-29 10:47:43Z saulius 
;
_cod_original_sg_symbol_H-M C2/c
_cod_database_code 7204932

loop_
_symmetry_equiv_pos_as_xyz
'x, y, z'
'-x, y, -z+1/2'
'x+1/2, y+1/2, z'
'-x+1/2, y+1/2, -z+1/2'
'-x, -y, -z'
'x, -y, z-1/2'
'-x+1/2, -y+1/2, -z'
'x+1/2, -y+1/2, z-1/2'

loop_
_atom_site_label
_atom_site_type_symbol
_atom_site_fract_x
_atom_site_fract_y
_atom_site_fract_z
_atom_site_U_iso_or_equiv
_atom_site_adp_type
_atom_site_occupancy
_atom_site_symmetry_multiplicity
_atom_site_calc_flag
_atom_site_refinement_flags
_atom_site_disorder_assembly
_atom_site_disorder_group
Sn1 Sn 0.0000 0.07000(6) 0.2500 0.01936(12) Uani 1 2 d S . .
S1 S 0.020248(18) -0.21013(16) 0.33385(4) 0.0252(2) Uani 1 1 d . . .
S2 S 0.035422(17) 0.32373(16) 0.20227(4) 0.0249(2) Uani 1 1 d . . .
F1 F 0.10369(4) -0.3094(4) 0.21508(11) 0.0353(5) Uani 1 1 d . . .
F2 F 0.12404(4) 0.0285(4) 0.18122(9) 0.0347(5) Uani 1 1 d . . .
F3 F 0.12541(4) -0.2418(4) 0.33871(9) 0.0343(5) Uani 1 1 d . . .
F4 F 0.14002(4) 0.1343(4) 0.31712(10) 0.0339(5) Uani 1 1 d . . .
F5 F 0.16001(4) -0.4072(4) 0.23527(10) 0.0364(5) Uani 1 1 d . . .
F6 F 0.17756(4) -0.0286(5) 0.23523(10) 0.0394(6) Uani 1 1 d . . .
F7 F 0.17679(4) -0.4738(4) 0.36148(10) 0.0356(5) Uani 1 1 d . . .
F8 F 0.18733(4) -0.0815(4) 0.37601(9) 0.0325(5) Uani 1 1 d . . .
F9 F 0.22941(5) -0.1050(5) 0.29487(13) 0.0598(8) Uani 1 1 d . . .
F10 F 0.21695(5) -0.4815(7) 0.26307(12) 0.0743(10) Uani 1 1 d . . .
F11 F 0.22999(6) -0.6468(5) 0.38943(18) 0.0786(10) Uani 1 1 d . . .
F12 F 0.24000(5) -0.2785(6) 0.42124(11) 0.0557(7) Uani 1 1 d . . .
F13 F 0.26466(5) -0.4478(6) 0.34856(12) 0.0558(7) Uani 1 1 d . . .
F14 F 0.02738(4) 0.4164(4) 0.49250(10) 0.0380(5) Uani 1 1 d . . .
F15 F 0.04857(4) 0.0849(4) 0.53592(9) 0.0319(5) Uani 1 1 d . . .
F16 F 0.07438(4) 0.5247(5) 0.56420(11) 0.0479(6) Uani 1 1 d . . .
F17 F 0.07762(5) 0.6052(4) 0.45893(12) 0.0429(6) Uani 1 1 d . . .
F18 F 0.10605(4) 0.0884(4) 0.54674(10) 0.0335(5) Uani 1 1 d . . .
F19 F 0.11100(4) 0.2040(4) 0.44500(9) 0.0352(5) Uani 1 1 d . . .
F20 F 0.12966(4) 0.5421(4) 0.59071(10) 0.0359(5) Uani 1 1 d . . .
F21 F 0.13503(4) 0.6427(4) 0.48732(10) 0.0334(5) Uani 1 1 d . . .
F22 F 0.16239(4) 0.1259(4) 0.57849(11) 0.0391(5) Uani 1 1 d . . .
F23 F 0.16732(4) 0.2147(4) 0.47435(10) 0.0350(5) Uani 1 1 d . . .
F24 F 0.19211(4) 0.6655(4) 0.51403(11) 0.0408(5) Uani 1 1 d . . .
F25 F 0.21313(5) 0.3381(5) 0.55383(13) 0.0530(7) Uani 1 1 d . . .
F26 F 0.18778(5) 0.5665(6) 0.61528(11) 0.0601(8) Uani 1 1 d . . .
C1 C 0.06332(7) 0.0854(6) 0.19165(15) 0.0224(7) Uani 1 1 d . . .
H1A H 0.0540 -0.0809 0.1860 0.027 Uiso 1 1 calc R . .
H1B H 0.0731 0.1225 0.1507 0.027 Uiso 1 1 calc R . .
C2 C 0.08594(6) 0.0756(7) 0.25089(15) 0.0228(7) Uani 1 1 d . . .
H2A H 0.0920 0.2481 0.2635 0.027 Uiso 1 1 calc R . .
H2B H 0.0773 -0.0017 0.2895 0.027 Uiso 1 1 calc R . .
C3 C 0.11183(7) -0.0736(6) 0.23383(15) 0.0220(7) Uani 1 1 d . . .
C4 C 0.13565(7) -0.0955(6) 0.29103(15) 0.0209(7) Uani 1 1 d . . .
C5 C 0.16509(7) -0.2008(7) 0.27215(15) 0.0246(7) Uani 1 1 d . . .
C6 C 0.18658(7) -0.2692(7) 0.33213(15) 0.0236(7) Uani 1 1 d . . .
C7 C 0.21780(7) -0.3195(8) 0.31323(17) 0.0325(8) Uani 1 1 d . . .
C8 C 0.23848(7) -0.4271(8) 0.3692(2) 0.0368(9) Uani 1 1 d . . .
C9 C 0.01986(7) -0.0138(7) 0.40852(15) 0.0245(7) Uani 1 1 d . . .
H9A H 0.0032 0.1029 0.4038 0.029 Uiso 1 1 calc R . .
H9B H 0.0174 -0.1214 0.4477 0.029 Uiso 1 1 calc R . .
C10 C 0.04790(7) 0.1360(6) 0.41941(15) 0.0210(7) Uani 1 1 d . . .
H10A H 0.0646 0.0228 0.4154 0.025 Uiso 1 1 calc R . .
H10B H 0.0485 0.2663 0.3846 0.025 Uiso 1 1 calc R . .
C11 C 0.05024(7) 0.2584(7) 0.48681(15) 0.0242(7) Uani 1 1 d . . .
C12 C 0.07738(7) 0.4205(6) 0.50454(16) 0.0249(7) Uani 1 1 d . . .
C13 C 0.10697(7) 0.2872(6) 0.50671(14) 0.0202(7) Uani 1 1 d . . .
C14 C 0.13352(7) 0.4505(6) 0.53004(15) 0.0223(7) Uani 1 1 d . . .
C15 C 0.16302(7) 0.3121(7) 0.53413(15) 0.0248(7) Uani 1 1 d . . .
C16 C 0.18967(7) 0.4753(7) 0.55508(17) 0.0308(8) Uani 1 1 d . . .

loop_
_atom_site_aniso_label
_atom_site_aniso_U_11
_atom_site_aniso_U_22
_atom_site_aniso_U_33
_atom_site_aniso_U_23
_atom_site_aniso_U_13
_atom_site_aniso_U_12
Sn1 0.01741(17) 0.02145(19) 0.01896(17) 0.000 -0.00042(11) 0.000
S1 0.0297(4) 0.0206(4) 0.0242(4) 0.0016(3) -0.0061(3) -0.0039(4)
S2 0.0213(4) 0.0204(4) 0.0334(4) 0.0050(3) 0.0053(3) 0.0022(3)
F1 0.0319(11) 0.0226(11) 0.0497(12) -0.0138(10) -0.0087(9) 0.0043(9)
F2 0.0271(10) 0.0574(14) 0.0204(9) 0.0134(9) 0.0081(8) 0.0071(10)
F3 0.0284(10) 0.0502(14) 0.0252(10) 0.0156(10) 0.0080(8) 0.0054(10)
F4 0.0304(11) 0.0301(11) 0.0400(11) -0.0132(9) -0.0049(9) 0.0033(9)
F5 0.0309(11) 0.0449(14) 0.0325(11) -0.0187(10) -0.0045(8) 0.0134(10)
F6 0.0254(10) 0.0565(15) 0.0372(11) 0.0228(11) 0.0091(9) 0.0020(10)
F7 0.0300(11) 0.0353(12) 0.0407(12) 0.0154(10) -0.0032(9) -0.0049(9)
F8 0.0299(10) 0.0383(12) 0.0287(10) -0.0116(9) -0.0020(8) 0.0029(9)
F9 0.0272(12) 0.086(2) 0.0676(16) 0.0452(16) 0.0100(11) 0.0004(13)
F10 0.0365(13) 0.132(3) 0.0523(15) -0.0526(17) -0.0110(11) 0.0419(16)
F11 0.0410(15) 0.0489(17) 0.141(3) 0.0375(19) -0.0274(16) -0.0032(13)
F12 0.0377(13) 0.086(2) 0.0416(13) -0.0116(14) -0.0101(10) 0.0120(14)
F13 0.0244(11) 0.090(2) 0.0526(14) -0.0007(14) 0.0002(10) 0.0184(13)
F14 0.0247(10) 0.0463(14) 0.0428(12) -0.0158(10) 0.0006(9) 0.0116(10)
F15 0.0291(10) 0.0478(13) 0.0189(9) 0.0066(9) 0.0018(7) -0.0045(10)
F16 0.0324(11) 0.0631(16) 0.0478(13) -0.0407(12) 0.0000(10) 0.0088(11)
F17 0.0377(12) 0.0217(11) 0.0666(15) 0.0133(10) -0.0148(11) 0.0014(9)
F18 0.0265(10) 0.0251(11) 0.0485(12) 0.0146(9) 0.0003(9) -0.0003(9)
F19 0.0288(10) 0.0500(14) 0.0269(10) -0.0220(10) 0.0039(8) -0.0003(10)
F20 0.0342(11) 0.0443(13) 0.0288(10) -0.0174(10) -0.0002(8) -0.0014(10)
F21 0.0305(11) 0.0238(11) 0.0455(12) 0.0151(9) 0.0001(9) -0.0009(9)
F22 0.0296(11) 0.0366(13) 0.0507(13) 0.0237(10) 0.0002(9) 0.0015(9)
F23 0.0306(11) 0.0387(13) 0.0360(11) -0.0093(10) 0.0044(9) 0.0059(10)
F24 0.0302(11) 0.0398(13) 0.0522(13) 0.0140(11) 0.0016(9) -0.0080(10)
F25 0.0243(11) 0.0534(16) 0.0799(18) 0.0192(14) -0.0067(11) 0.0027(11)
F26 0.0485(14) 0.098(2) 0.0331(12) -0.0138(14) -0.0011(10) -0.0298(15)
C1 0.0219(16) 0.0238(17) 0.0215(15) 0.0005(14) 0.0022(12) 0.0053(14)
C2 0.0215(15) 0.0256(18) 0.0215(15) -0.0016(14) 0.0028(12) 0.0029(14)
C3 0.0254(16) 0.0238(17) 0.0169(14) -0.0007(13) 0.0031(12) -0.0004(15)
C4 0.0246(16) 0.0199(17) 0.0184(14) 0.0019(13) 0.0035(12) -0.0015(14)
C5 0.0249(17) 0.031(2) 0.0188(15) -0.0011(14) 0.0052(13) -0.0004(15)
C6 0.0224(16) 0.0280(19) 0.0208(16) -0.0014(14) 0.0033(13) -0.0020(15)
C7 0.0249(18) 0.044(2) 0.0292(18) -0.0018(17) 0.0049(14) 0.0039(17)
C8 0.0231(18) 0.037(2) 0.049(2) 0.0013(19) -0.0021(16) 0.0015(17)
C9 0.0224(16) 0.0311(19) 0.0197(15) 0.0043(14) -0.0001(12) -0.0022(14)
C10 0.0224(15) 0.0227(17) 0.0178(15) 0.0023(13) 0.0015(12) -0.0004(14)
C11 0.0210(16) 0.0280(18) 0.0240(16) 0.0000(14) 0.0036(12) 0.0068(15)
C12 0.0276(17) 0.0193(17) 0.0273(16) -0.0090(14) -0.0017(13) 0.0035(15)
C13 0.0260(16) 0.0190(16) 0.0155(14) -0.0022(13) 0.0018(12) 0.0002(14)
C14 0.0262(16) 0.0223(17) 0.0182(15) -0.0020(14) 0.0015(12) 0.0013(14)
C15 0.0247(17) 0.0275(19) 0.0223(16) 0.0040(14) 0.0020(13) -0.0004(15)
C16 0.0255(18) 0.037(2) 0.0295(18) 0.0055(16) 0.0005(14) -0.0039(16)

loop_
_atom_type_symbol
_atom_type_description
_atom_type_scat_dispersion_real
_atom_type_scat_dispersion_imag
_atom_type_scat_source
C C 0.0033 0.0016 'International Tables Vol C Tables 4.2.6.8 and 6.1.1.4'
H H 0.0000 0.0000 'International Tables Vol C Tables 4.2.6.8 and 6.1.1.4'
F F 0.0171 0.0103 'International Tables Vol C Tables 4.2.6.8 and 6.1.1.4'
S S 0.1246 0.1234 'International Tables Vol C Tables 4.2.6.8 and 6.1.1.4'
Sn Sn -0.6537 1.4246 'International Tables Vol C Tables 4.2.6.8 and 6.1.1.4'

loop_
_geom_angle_atom_site_label_1
_geom_angle_atom_site_label_2
_geom_angle_atom_site_label_3
_geom_angle
_geom_angle_site_symmetry_1
_geom_angle_site_symmetry_3
_geom_angle_publ_flag
S2 Sn1 S2 110.74(4) 2 . ?
S2 Sn1 S1 113.17(3) 2 2 ?
S2 Sn1 S1 108.38(3) . 2 ?
S2 Sn1 S1 108.38(3) 2 . ?
S2 Sn1 S1 113.17(3) . . ?
S1 Sn1 S1 102.84(4) 2 . ?
C9 S1 Sn1 101.33(11) . . ?
C1 S2 Sn1 99.45(11) . . ?
C2 C1 S2 112.3(2) . . ?
C3 C2 C1 110.6(3) . . ?
F2 C3 F1 106.2(3) . . ?
F2 C3 C2 110.6(3) . . ?
F1 C3 C2 110.2(3) . . ?
F2 C3 C4 107.5(3) . . ?
F1 C3 C4 107.9(3) . . ?
C2 C3 C4 114.2(3) . . ?
F4 C4 F3 107.4(2) . . ?
F4 C4 C3 107.7(3) . . ?
F3 C4 C3 107.9(3) . . ?
F4 C4 C5 108.5(3) . . ?
F3 C4 C5 109.0(3) . . ?
C3 C4 C5 116.1(3) . . ?
F6 C5 F5 108.7(3) . . ?
F6 C5 C4 108.1(3) . . ?
F5 C5 C4 108.2(3) . . ?
F6 C5 C6 108.4(3) . . ?
F5 C5 C6 108.4(3) . . ?
C4 C5 C6 114.9(3) . . ?
F8 C6 F7 108.2(2) . . ?
F8 C6 C7 108.3(3) . . ?
F7 C6 C7 108.7(3) . . ?
F8 C6 C5 108.9(3) . . ?
F7 C6 C5 108.5(3) . . ?
C7 C6 C5 114.0(3) . . ?
F9 C7 F10 109.8(3) . . ?
F9 C7 C8 106.4(3) . . ?
F10 C7 C8 107.4(3) . . ?
F9 C7 C6 108.9(3) . . ?
F10 C7 C6 108.9(3) . . ?
C8 C7 C6 115.3(3) . . ?
F11 C8 F12 107.0(4) . . ?
F11 C8 F13 109.1(3) . . ?
F12 C8 F13 107.8(3) . . ?
F11 C8 C7 112.1(3) . . ?
F12 C8 C7 110.8(3) . . ?
F13 C8 C7 109.8(3) . . ?
C10 C9 S1 111.0(2) . . ?
C11 C10 C9 111.3(3) . . ?
F15 C11 F14 105.9(2) . . ?
F15 C11 C10 110.9(3) . . ?
F14 C11 C10 109.8(3) . . ?
F15 C11 C12 107.4(3) . . ?
F14 C11 C12 105.0(3) . . ?
C10 C11 C12 117.1(3) . . ?
F16 C12 F17 108.4(3) . . ?
F16 C12 C13 108.3(3) . . ?
F17 C12 C13 107.8(3) . . ?
F16 C12 C11 107.7(3) . . ?
F17 C12 C11 107.3(3) . . ?
C13 C12 C11 117.1(3) . . ?
F18 C13 F19 108.0(3) . . ?
F18 C13 C12 108.5(3) . . ?
F19 C13 C12 107.9(2) . . ?
F18 C13 C14 108.8(2) . . ?
F19 C13 C14 107.8(2) . . ?
C12 C13 C14 115.7(3) . . ?
F20 C14 F21 108.8(3) . . ?
F20 C14 C15 107.5(3) . . ?
F21 C14 C15 108.1(2) . . ?
F20 C14 C13 109.0(2) . . ?
F21 C14 C13 108.1(2) . . ?
C15 C14 C13 115.1(3) . . ?
F22 C15 F23 108.9(3) . . ?
F22 C15 C16 106.9(3) . . ?
F23 C15 C16 107.3(3) . . ?
F22 C15 C14 109.1(3) . . ?
F23 C15 C14 108.9(3) . . ?
C16 C15 C14 115.5(3) . . ?
F25 C16 F26 109.5(3) . . ?
F25 C16 F24 108.0(3) . . ?
F26 C16 F24 108.0(3) . . ?
F25 C16 C15 109.1(3) . . ?
F26 C16 C15 110.9(3) . . ?
F24 C16 C15 111.4(3) . . ?

loop_
_geom_bond_atom_site_label_1
_geom_bond_atom_site_label_2
_geom_bond_distance
_geom_bond_site_symmetry_2
_geom_bond_publ_flag
Sn1 S2 2.3817(8) 2 ?
Sn1 S2 2.3817(9) . ?
Sn1 S1 2.3960(9) 2 ?
Sn1 S1 2.3960(9) . ?
S1 C9 1.834(3) . ?
S2 C1 1.836(3) . ?
F1 C3 1.359(4) . ?
F2 C3 1.352(4) . ?
F3 C4 1.350(4) . ?
F4 C4 1.343(4) . ?
F5 C5 1.340(4) . ?
F6 C5 1.339(4) . ?
F7 C6 1.336(4) . ?
F8 C6 1.335(4) . ?
F9 C7 1.328(5) . ?
F10 C7 1.329(4) . ?
F11 C8 1.310(5) . ?
F12 C8 1.312(5) . ?
F13 C8 1.314(4) . ?
F14 C11 1.364(4) . ?
F15 C11 1.361(4) . ?
F16 C12 1.341(4) . ?
F17 C12 1.348(4) . ?
F18 C13 1.335(4) . ?
F19 C13 1.346(3) . ?
F20 C14 1.341(4) . ?
F21 C14 1.344(4) . ?
F22 C15 1.338(4) . ?
F23 C15 1.340(4) . ?
F24 C16 1.319(4) . ?
F25 C16 1.311(4) . ?
F26 C16 1.316(4) . ?
C1 C2 1.532(4) . ?
C2 C3 1.499(4) . ?
C3 C4 1.542(4) . ?
C4 C5 1.547(4) . ?
C5 C6 1.553(4) . ?
C6 C7 1.544(4) . ?
C7 C8 1.538(5) . ?
C9 C10 1.527(4) . ?
C10 C11 1.504(4) . ?
C11 C12 1.546(5) . ?
C12 C13 1.541(4) . ?
C13 C14 1.552(4) . ?
C14 C15 1.549(4) . ?
C15 C16 1.544(5) . ?
